data_7202463
loop_
_publ_author_name
'Wolstenholme, David J.'
'Weigand, Jan J.'
'M. Cameron, Elinor'
'Cameron, T. Stanley'

_publ_section_title
;
 The progression of strong and weak hydrogen bonds in a series of
 ethylenediammonium dithiocyanate derivatives---a new bonding protocol
 for macromolecules?
;
_journal_issue 24
_journal_name_full 'Physical Chemistry Chemical Physics'
_journal_page_first 3569
_journal_page_last 3577
_journal_paper_doi 10.1039/b800108a
_journal_volume 10
_journal_year 2008
_chemical_formula_moiety 'C4 H14 N2, 2(C N S)'
_chemical_formula_sum 'C6 H14 N4 S2'
_chemical_formula_weight 206.33
_chemical_name_common 'Dimethylethylenediammonium Dithiocyanate'
_space_group_IT_number 2
_symmetry_cell_setting triclinic
_symmetry_Int_Tables_number 2
_symmetry_space_group_name_Hall '-P 1'
_symmetry_space_group_name_H-M 'P -1'
_audit_conform_dict_location ftp://ftp.iucr.org/pub/cif_core.dic
_audit_conform_dict_name cif_core.dic
_audit_conform_dict_version 2.3
_audit_creation_date '12-Sep-09 T11:11:43-00:00'
_audit_creation_method 'XD routine XDCIF'
_cell_angle_alpha 68.627(14)
_cell_angle_beta 81.30(2)
_cell_angle_gamma 75.717(19)
_cell_formula_units_Z 2
_cell_length_a 6.6966(3)
_cell_length_b 9.2281(1)
_cell_length_c 9.6691(7)
_cell_measurement_reflns_used 1015
_cell_measurement_temperature 123.1(5)
_cell_measurement_theta_max 72.3
_cell_measurement_theta_min 3.6
_cell_volume 537.98(8)
_computing_cell_refinement 'CrystalClear (Rigaku Corp., 2000)'
_computing_data_collection 'CrystalClear (Rigaku Corp., 2000)'
_computing_data_reduction 'CrystalClear (Rigaku Corp., 2000)'
_computing_molecular_graphics 'Volkov et al, (2006)'
_computing_publication_material 'Volkov et al, (2006)'
_computing_structure_refinement 'Volkov et al, (2006)'
_computing_structure_solution 'SHELXS-97 (Sheldrick, 1990)'
_diffrn_ambient_temperature 123.1(5)
_diffrn_measured_fraction_theta_full 0.779
_diffrn_measured_fraction_theta_max 0.779
_diffrn_measurement_device_type ' Rigaku RAPID'
_diffrn_measurement_method \w
_diffrn_radiation_monochromator graphite
_diffrn_radiation_type MoK\a
_diffrn_radiation_wavelength 0.71070
_diffrn_reflns_limit_h_max 14
_diffrn_reflns_limit_h_min -17
_diffrn_reflns_limit_k_max 22
_diffrn_reflns_limit_k_min -24
_diffrn_reflns_limit_l_max 14
_diffrn_reflns_limit_l_min -25
_diffrn_reflns_number 28066
_diffrn_reflns_theta_full 72.75
_diffrn_reflns_theta_max 72.75
_diffrn_reflns_theta_min 3.15
_exptl_absorpt_coefficient_mu 0.453
_exptl_absorpt_correction_T_max 1.0000
_exptl_absorpt_correction_T_min 0.8790
_exptl_absorpt_correction_type multi-scan
_exptl_absorpt_process_details
;
    Higashi, T. (1995). Program for Absorption Correction.
    Rigaku Corporation, Tokyo, Japan.
;
_exptl_crystal_colour Colorless
_exptl_crystal_density_diffrn 1.274
_exptl_crystal_density_method 'not measured'
_exptl_crystal_description needle
_exptl_crystal_F_000 220
_exptl_crystal_size_max 0.25
_exptl_crystal_size_mid 0.17
_exptl_crystal_size_min 0.11
_refine_diff_density_max 0.231
_refine_diff_density_min -0.344
_refine_diff_density_rms 0.051
_refine_ls_extinction_method none
_refine_ls_goodness_of_fit_ref 1.1267
_refine_ls_matrix_type full
_refine_ls_number_parameters 485
_refine_ls_number_reflns 9842
_refine_ls_number_restraints 0
_refine_ls_R_factor_all 0.06
_refine_ls_R_factor_gt 0.03
_refine_ls_shift/su_max 0
_refine_ls_structure_factor_coef F
_refine_ls_weighting_details
;
        calc w1 = [Fo*sqrt(w2) + sqrt(Fo^2^w2^2^ + sqrt(w2^2^))]^2^
        where
     calc w2 = q/[s^2^(Fo^2^) + (0.05 P)^2^ + 0.03 P + 0.00 + 0.00 sin(th)]
     where P = (0.3333 Fo^2^ + 0.6667 Fc^2^)
           q = 1.0
;
_refine_ls_weighting_scheme calc
_refine_ls_wR_factor_ref 0.054
_reflns_number_observed 17035
_reflns_number_total 17035
_reflns_threshold_expression >3sigma(I)
_cod_data_source_file cif1.txt
_cod_data_source_block dimethylethylenediammonium
_cod_database_code 7202463

loop_
_space_group_symop_id
_space_group_symop_operation_xyz
1 +X,+Y,+Z
2 -X,-Y,-Z

loop_
_atom_local_axes_atom_label
_atom_local_axes_atom0
_atom_local_axes_ax1
_atom_local_axes_atom1
_atom_local_axes_atom2
_atom_local_axes_ax2
S(1) C(1) Z S(1) N(1) Y
S(2) C(2) Z S(2) N(2) Y
N(1) C(1) Z N(1) H(4B) Y
N(2) C(2) Z N(2) S(2) Y
N(3) H(1) Z N(3) H(2) Y
N(4) H(4) Z N(4) H(3) Y
C(1) N(1) Z C(1) S(1) Y
C(2) N(2) Z C(2) S(2) Y
C(3) H(3B) Z C(3) H(3A) Y
C(4) H(4B) Z C(4) H(3A) Y
C(5) H(5A) Z C(5) H(5B) Y
C(6) H(6C) Z C(6) H(6B) Y
H(1) N(3) Z H(1) H(2) Y
H(2) N(3) Z H(2) H(1) Y
H(3) N(4) Z H(3) H(4) Y
H(4) N(4) Z H(4) H(3) Y
H(3A) C(3) Z H(3A) H(3B) Y
H(3B) C(3) Z H(3B) H(3A) Y
H(4A) C(4) Z H(4A) H(4B) Y
H(4B) C(4) Z H(4B) H(4A) Y
H(5A) C(5) Z H(5A) H(5B) Y
H(5B) C(5) Z H(5B) H(5A) Y
H(5C) C(5) Z H(5C) H(5B) Y
H(6A) C(6) Z H(6A) H(6C) Y
H(6B) C(6) Z H(6B) H(6C) Y
H(6C) C(6) Z H(6C) H(6B) Y

loop_
_atom_rho_multipole_atom_label
_atom_rho_multipole_coeff_Pv
_atom_rho_multipole_coeff_P00
_atom_rho_multipole_coeff_P11
_atom_rho_multipole_coeff_P1-1
_atom_rho_multipole_coeff_P10
_atom_rho_multipole_coeff_P20
_atom_rho_multipole_coeff_P21
_atom_rho_multipole_coeff_P2-1
_atom_rho_multipole_coeff_P22
_atom_rho_multipole_coeff_P2-2
_atom_rho_multipole_coeff_P30
_atom_rho_multipole_coeff_P31
_atom_rho_multipole_coeff_P3-1
_atom_rho_multipole_coeff_P32
_atom_rho_multipole_coeff_P3-2
_atom_rho_multipole_coeff_P33
_atom_rho_multipole_coeff_P3-3
_atom_rho_multipole_coeff_P40
_atom_rho_multipole_coeff_P41
_atom_rho_multipole_coeff_P4-1
_atom_rho_multipole_coeff_P42
_atom_rho_multipole_coeff_P4-2
_atom_rho_multipole_coeff_P43
_atom_rho_multipole_coeff_P4-3
_atom_rho_multipole_coeff_P44
_atom_rho_multipole_coeff_P4-4
_atom_rho_multipole_kappa
_atom_rho_multipole_kappa_prime0
_atom_rho_multipole_kappa_prime1
_atom_rho_multipole_kappa_prime2
_atom_rho_multipole_kappa_prime3
_atom_rho_multipole_kappa_prime4
_atom_rho_multipole_radial_slater_n0
_atom_rho_multipole_radial_slater_zeta0
_atom_rho_multipole_radial_slater_n1
_atom_rho_multipole_radial_slater_zeta1
_atom_rho_multipole_radial_slater_n2
_atom_rho_multipole_radial_slater_zeta2
_atom_rho_multipole_radial_slater_n3
_atom_rho_multipole_radial_slater_zeta3
_atom_rho_multipole_radial_slater_n4
_atom_rho_multipole_radial_slater_zeta4
S(1) 6.51(8) 0 0.02(2) -0.02(2) -0.06(2) -0.07(3) 0.05(2) -0.01(2) -0.02(2) 0.09(2) 0.13(3) -0.04(2) 0.03(2) 0.09(2) -0.03(2) 0.07(2) 0.11(2) 0.21(5) 0.00(4) 0.05(4) 0.09(5) 0.13(4) 0.09(4) 0.03(4) 0.12(4) 0.12(4) 0.952(5) 1.185447 1.185447 1.185447 1.185447 1.185447 2 3.6 2 3.6 4 3.6 6 3.6 8 3.6
S(2) 6.87(9) 0 -0.06(3) 0.00(3) -0.13(2) -0.09(3) -0.07(3) 0.07(2) 0.06(3) -0.05(3) 0.07(3) -0.10(3) -0.05(3) 0.01(3) -0.04(3) 0.04(3) 0.00(3) 0.03(5) -0.09(5) 0.10(4) 0.02(5) -0.01(5) -0.14(4) -0.18(4) 0.02(4) -0.06(4) 0.952(5) 1.185447 1.185447 1.185447 1.185447 1.185447 2 3.6 2 3.6 4 3.6 6 3.6 8 3.6
N(1) 4.99(9) 0 0.01(2) 0.03(3) -0.02(3) 0.16(3) -0.06(2) 0.03(3) 0.03(2) 0.04(2) 0.09(3) -0.08(2) 0.05(2) 0.01(2) 0.03(2) -0.07(2) -0.03(2) 0.11(3) -0.04(3) -0.02(3) 0.00(3) 0.04(3) 0.00(3) -0.02(3) -0.07(2) 0.01(3) 1.006(6) 0.983839 0.983839 0.983839 0.983839 0.983839 2 3.83936 2 3.83936 2 3.83936 3 3.83936 4 3.83936
N(2) 4.95(9) 0 -0.07(3) -0.05(3) 0.02(3) 0.18(3) -0.05(3) -0.01(2) -0.02(3) 0.00(3) 0.08(3) 0.06(3) -0.03(2) -0.05(2) -0.07(2) 0.00(2) -0.18(2) 0.12(3) 0.01(3) -0.09(3) -0.01(3) -0.10(3) 0.05(3) 0.01(3) 0.00(3) 0.04(3) 1.006(6) 0.983839 0.983839 0.983839 0.983839 0.983839 2 3.83936 2 3.83936 2 3.83936 3 3.83936 4 3.83936
N(3) 4.86(7) 0 -0.049(18) -0.027(18) 0.000(17) 0.020(17) -0.035(17) 0.032(16) -0.019(17) -0.001(17) 0.181(16) -0.037(16) 0.042(16) -0.012(16) -0.021(16) 0.008(17) -0.075(16) 0.08(2) -0.03(2) 0.01(2) 0.03(2) 0.02(2) -0.05(2) -0.06(2) 0.021(19) 0.08(2) 1.007(5) 1.014492 1.014492 1.014492 1.014492 1.014492 2 3.83936 2 3.83936 2 3.83936 3 3.83936 4 3.83936
N(4) 4.85(7) 0 0.03(2) -0.005(18) 0.018(18) 0.005(18) 0.080(18) 0.001(16) -0.023(19) -0.001(18) 0.147(17) -0.017(18) -0.012(16) 0.028(17) -0.016(16) -0.027(18) -0.094(17) -0.01(2) -0.08(2) -0.01(2) 0.03(2) -0.03(2) 0.01(2) 0.02(2) 0.04(2) 0.01(2) 1.007(5) 1.014492 1.014492 1.014492 1.014492 1.014492 2 3.83936 2 3.83936 2 3.83936 3 3.83936 4 3.83936
C(1) 4.00(10) 0 -0.02(2) 0.01(2) 0.08(3) 0.29(3) -0.03(2) -0.06(2) -0.03(2) -0.01(2) -0.03(3) -0.05(3) -0.04(3) -0.02(2) 0.04(2) -0.02(2) 0.05(2) -0.09(4) -0.02(3) -0.04(3) 0.02(3) -0.05(3) 0.00(3) -0.07(3) -0.06(2) 0.03(2) 0.994(7) 0.991088 0.991088 0.991088 0.991088 0.991088 2 3.1762 2 3.1762 2 3.1762 3 3.1762 4 3.1762
C(2) 4.24(10) 0 0.10(3) 0.03(2) 0.05(4) 0.34(3) -0.05(3) 0.02(3) 0.04(2) -0.09(2) -0.09(3) 0.01(3) 0.05(3) 0.06(2) -0.09(2) 0.06(2) -0.049(19) -0.13(4) -0.08(3) 0.02(3) 0.04(3) -0.03(3) -0.01(3) 0.00(3) 0.02(2) 0.02(3) 0.994(7) 0.991088 0.991088 0.991088 0.991088 0.991088 2 3.1762 2 3.1762 2 3.1762 3 3.1762 4 3.1762
C(3) 3.91(8) 0 -0.10(2) -0.06(2) 0.04(2) 0.00(2) -0.01(2) -0.01(2) -0.06(2) 0.04(2) 0.08(2) 0.02(2) 0.01(2) 0.02(2) -0.01(2) 0.20(2) -0.25(2) -0.01(3) -0.03(3) -0.02(3) -0.02(3) 0.05(3) 0.02(3) 0.05(3) 0.02(3) 0.00(3) 1.014(7) 0.983366 0.983366 0.983366 0.983366 0.983366 2 3.1762 2 3.1762 2 3.1762 3 3.1762 4 3.1762
C(4) 3.78(7) 0 -0.03(2) -0.02(2) 0.02(3) 0.03(2) -0.03(2) 0.01(2) -0.01(2) 0.03(2) 0.09(2) 0.08(3) 0.03(3) 0.05(2) 0.06(2) -0.10(2) -0.19(2) -0.01(3) 0.05(3) -0.03(3) 0.01(3) -0.09(3) 0.01(3) -0.01(3) -0.08(3) 0.01(3) 1.014(7) 0.983366 0.983366 0.983366 0.983366 0.983366 2 3.1762 2 3.1762 2 3.1762 3 3.1762 4 3.1762
C(5) 4.10(8) 0 0.02(2) 0.05(3) 0.05(3) 0.05(3) 0.02(2) -0.01(2) 0.02(2) 0.00(2) 0.11(3) -0.13(3) 0.01(3) -0.01(2) 0.08(2) 0.10(3) -0.18(2) 0.02(3) -0.09(3) -0.11(3) -0.08(3) 0.05(3) -0.04(3) 0.12(3) -0.02(3) -0.07(3) 0.996(6) 0.972923 0.972923 0.972923 0.972923 0.972923 2 3.1762 2 3.1762 2 3.1762 3 3.1762 4 3.1762
C(6) 4.27(8) 0 0.05(3) 0.03(3) 0.12(3) -0.02(3) -0.02(3) -0.06(3) -0.04(3) -0.08(3) 0.22(3) -0.05(3) 0.08(3) -0.03(3) -0.17(3) 0.00(3) -0.15(3) 0.09(4) -0.13(4) -0.03(4) -0.07(4) 0.09(4) 0.01(4) 0.08(3) -0.04(4) 0.08(4) 0.996(6) 0.972923 0.972923 0.972923 0.972923 0.972923 2 3.1762 2 3.1762 2 3.1762 3 3.1762 4 3.1762
H(1) 0.8762 0 -0.01(2) 0.18(3) 0.15(3) 0 0 0 0 0 0 0 0 0 0 0 0 0 0 0 0 0 0 0 0 0 1.2 1.2 1.2 1.2 1.2 1.2 0 2 1 2 2 2 3 2 4 2
H(2) 0.8651 0 0.06(2) -0.04(2) 0.24(3) 0 0 0 0 0 0 0 0 0 0 0 0 0 0 0 0 0 0 0 0 0 1.2 1.2 1.2 1.2 1.2 1.2 0 2 1 2 2 2 3 2 4 2
H(3) 0.8457 0 0.06(3) -0.10(3) 0.17(3) 0 0 0 0 0 0 0 0 0 0 0 0 0 0 0 0 0 0 0 0 0 1.2 1.2 1.2 1.2 1.2 1.2 0 2 1 2 2 2 3 2 4 2
H(4) 0.91 0 -0.02(3) 0.03(3) 0.18(3) 0 0 0 0 0 0 0 0 0 0 0 0 0 0 0 0 0 0 0 0 0 1.2 1.2 1.2 1.2 1.2 1.2 0 2 1 2 2 2 3 2 4 2
H(3A) 0.8984 0 0.00(3) -0.04(3) 0.18(3) 0 0 0 0 0 0 0 0 0 0 0 0 0 0 0 0 0 0 0 0 0 1.2 1.2 1.2 1.2 1.2 1.2 0 2 1 2 2 2 3 2 4 2
H(3B) 0.9974 0 0.03(2) -0.05(2) 0.15(2) 0 0 0 0 0 0 0 0 0 0 0 0 0 0 0 0 0 0 0 0 0 1.2 1.2 1.2 1.2 1.2 1.2 0 2 1 2 2 2 3 2 4 2
H(4A) 1.0015 0 -0.06(3) -0.05(3) 0.15(3) 0 0 0 0 0 0 0 0 0 0 0 0 0 0 0 0 0 0 0 0 0 1.2 1.2 1.2 1.2 1.2 1.2 0 2 1 2 2 2 3 2 4 2
H(4B) 1.0169 0 0.00(3) 0.02(3) 0.09(3) 0 0 0 0 0 0 0 0 0 0 0 0 0 0 0 0 0 0 0 0 0 1.2 1.2 1.2 1.2 1.2 1.2 0 2 1 2 2 2 3 2 4 2
H(5A) 0.8251 0 -0.10(3) -0.02(3) 0.11(2) 0 0 0 0 0 0 0 0 0 0 0 0 0 0 0 0 0 0 0 0 0 1.2 1.2 1.2 1.2 1.2 1.2 0 2 1 2 2 2 3 2 4 2
H(5B) 0.9402 0 0.00(3) -0.02(3) 0.10(3) 0 0 0 0 0 0 0 0 0 0 0 0 0 0 0 0 0 0 0 0 0 1.2 1.2 1.2 1.2 1.2 1.2 0 2 1 2 2 2 3 2 4 2
H(5C) 0.8376 0 -0.04(3) -0.13(3) 0.17(3) 0 0 0 0 0 0 0 0 0 0 0 0 0 0 0 0 0 0 0 0 0 1.2 1.2 1.2 1.2 1.2 1.2 0 2 1 2 2 2 3 2 4 2
H(6A) 0.9341 0 0.03(3) 0.01(3) 0.02(3) 0 0 0 0 0 0 0 0 0 0 0 0 0 0 0 0 0 0 0 0 0 1.2 1.2 1.2 1.2 1.2 1.2 0 2 1 2 2 2 3 2 4 2
H(6B) 0.8584 0 0.00(3) 0.00(3) 0.12(4) 0 0 0 0 0 0 0 0 0 0 0 0 0 0 0 0 0 0 0 0 0 1.2 1.2 1.2 1.2 1.2 1.2 0 2 1 2 2 2 3 2 4 2
H(6C) 0.8649 0 0.04(3) -0.05(3) 0.12(3) 0 0 0 0 0 0 0 0 0 0 0 0 0 0 0 0 0 0 0 0 0 1.2 1.2 1.2 1.2 1.2 1.2 0 2 1 2 2 2 3 2 4 2

loop_
_atom_site_aniso_label
_atom_site_aniso_U_11
_atom_site_aniso_U_22
_atom_site_aniso_U_33
_atom_site_aniso_U_23
_atom_site_aniso_U_13
_atom_site_aniso_U_12
S(1) 0.02155(5) 0.02116(5) 0.02406(6) -0.00735(4) -0.00126(4) -0.00669(4)
S(2) 0.02558(6) 0.03445(8) 0.02602(6) -0.01773(6) 0.00466(5) -0.00874(5)
N(1) 0.0342(3) 0.0318(3) 0.0326(3) -0.0161(2) 0.0072(2) -0.0187(3)
N(2) 0.0331(3) 0.0545(5) 0.0268(3) -0.0250(3) 0.0048(3) -0.0136(3)
N(3) 0.01949(15) 0.02081(17) 0.01998(17) -0.00788(13) 0.00038(13) -0.00408(14)
N(4) 0.0296(2) 0.02104(18) 0.01787(16) -0.00881(13) 0.00185(16) -0.00852(17)
C(1) 0.02297(18) 0.02069(17) 0.01945(17) -0.00814(13) 0.00158(14) -0.00767(15)
C(2) 0.02128(17) 0.0248(2) 0.02095(19) -0.01148(16) -0.00026(15) -0.00551(15)
C(3) 0.02492(19) 0.02087(17) 0.01891(17) -0.00697(13) 0.00141(15) -0.00701(15)
C(4) 0.0258(2) 0.0262(2) 0.02006(18) -0.00951(16) -0.00288(16) -0.00800(17)
C(5) 0.0238(2) 0.0299(2) 0.0229(2) -0.01355(18) -0.00044(16) -0.00069(18)
C(6) 0.0336(3) 0.0288(3) 0.0329(3) -0.0118(2) -0.0004(3) 0.0007(2)

loop_
_atom_site_label
_atom_site_fract_x
_atom_site_fract_y
_atom_site_fract_z
_atom_site_U_iso_or_equiv
_atom_site_occupancy
_atom_site_symmetry_multiplicity
S(1) 0.48062(9) 0.15653(7) 0.64747(7) 0.022 1 2
S(2) 0.68737(10) 0.34699(9) 0.94039(8) 0.027 1 2
N(1) 0.21014(14) -0.04248(10) 0.67378(10) 0.03 1 2
N(2) 0.86389(15) 0.30563(15) 0.67215(10) 0.035 1 2
N(3) 0.16276(8) 0.11573(7) 0.16050(6) 0.02 1 2
N(4) -0.09400(11) 0.28895(7) 0.38704(6) 0.022 1 2
C(1) 0.32486(9) 0.03938(6) 0.66353(6) 0.02 1 2
C(2) 0.78771(9) 0.32239(7) 0.78404(7) 0.021 1 2
C(3) 0.16047(9) 0.27503(7) 0.16673(6) 0.021 1 2
C(4) 0.12495(10) 0.27968(8) 0.32389(6) 0.023 1 2
C(5) 0.22247(10) 0.10911(9) 0.00794(7) 0.025 1 2
C(6) -0.23699(14) 0.43885(10) 0.31030(10) 0.033 1 2
H(1) 0.015896 0.093611 0.188995 0.041 1 2
H(2) 0.264905 0.027848 0.231653 0.034 1 2
H(3) -0.145084 0.190925 0.390896 0.042 1 2
H(4) -0.100733 0.281702 0.496442 0.047 1 2
H(3A) 0.048997 0.354414 0.092189 0.034 1 2
H(3B) 0.306196 0.299701 0.117371 0.029 1 2
H(4A) 0.181348 0.374871 0.329449 0.036 1 2
H(4B) 0.207815 0.176444 0.401372 0.036 1 2
H(5A) 0.232836 -0.008983 0.012706 0.028 1 2
H(5B) 0.102343 0.187322 -0.059405 0.036 1 2
H(5C) 0.363854 0.14627 -0.034124 0.048 1 2
H(6A) -0.172223 0.534501 0.305387 0.038 1 2
H(6B) -0.255082 0.446415 0.200796 0.059 1 2
H(6C) -0.387219 0.443738 0.364148 0.054 1 2

loop_
_atom_type_symbol
_atom_type_description
_atom_type_scat_dispersion_real
_atom_type_scat_dispersion_imag
_atom_type_scat_source
C C 0.0033 0.0016 'International Tables Vol C Tables 4.2.6.8 and 6.1.1.4'
H H 0.0000 0.0000 'International Tables Vol C Tables 4.2.6.8 and 6.1.1.4'
N N 0.0061 0.0033 'International Tables Vol C Tables 4.2.6.8 and 6.1.1.4'
S S 0.1246 0.1234 'International Tables Vol C Tables 4.2.6.8 and 6.1.1.4'

loop_
_geom_angle_atom_site_label_1
_geom_angle_atom_site_label_2
_geom_angle_atom_site_label_3
_geom_angle
_geom_angle_site_symmetry_1
_geom_angle_site_symmetry_2
_geom_angle_site_symmetry_3
_geom_angle_publ_flag
C(1) N(1) H(1) 131.29 1_555 1_555 2_556 yes
C(1) N(1) H(3) 147.26 1_555 1_555 2_556 yes
H(1) N(1) H(3) 81.16 2_556 1_555 2_556 yes
C(2) N(2) H(4) 162.30 1_555 1_555 1_655 yes
C(3) N(3) C(5) 111.83(5) 1_555 1_555 1_555 yes
C(3) N(3) H(1) 108.66 1_555 1_555 1_555 yes
C(3) N(3) H(2) 111.19 1_555 1_555 1_555 yes
C(5) N(3) H(1) 107.18 1_555 1_555 1_555 yes
C(5) N(3) H(2) 107.95 1_555 1_555 1_555 yes
H(1) N(3) H(2) 109.94 1_555 1_555 1_555 yes
C(4) N(4) C(6) 114.24(6) 1_555 1_555 1_555 yes
C(4) N(4) H(3) 110.01 1_555 1_555 1_555 yes
C(4) N(4) H(4) 109.29 1_555 1_555 1_555 yes
C(6) N(4) H(3) 111.46 1_555 1_555 1_555 yes
C(6) N(4) H(4) 106.39 1_555 1_555 1_555 yes
H(3) N(4) H(4) 104.94 1_555 1_555 1_555 yes
S(1) C(1) N(1) 178.77(7) 1_555 1_555 1_555 yes
S(2) C(2) N(2) 178.44(7) 1_555 1_555 1_555 yes
N(3) C(3) C(4) 112.96(5) 1_555 1_555 1_555 yes
N(3) C(3) H(3A) 104.55 1_555 1_555 1_555 yes
N(3) C(3) H(3B) 104.82 1_555 1_555 1_555 yes
C(4) C(3) H(3A) 115.38 1_555 1_555 1_555 yes
C(4) C(3) H(3B) 111.57 1_555 1_555 1_555 yes
H(3A) C(3) H(3B) 106.74 1_555 1_555 1_555 yes
N(4) C(4) C(3) 114.98(5) 1_555 1_555 1_555 yes
N(4) C(4) H(4A) 109.77 1_555 1_555 1_555 yes
N(4) C(4) H(4B) 104.07 1_555 1_555 1_555 yes
C(3) C(4) H(4A) 110.18 1_555 1_555 1_555 yes
C(3) C(4) H(4B) 112.40 1_555 1_555 1_555 yes
H(4A) C(4) H(4B) 104.83 1_555 1_555 1_555 yes
N(3) C(5) H(5A) 108.11 1_555 1_555 1_555 yes
N(3) C(5) H(5B) 106.39 1_555 1_555 1_555 yes
N(3) C(5) H(5C) 111.04 1_555 1_555 1_555 yes
H(5A) C(5) H(5B) 110.11 1_555 1_555 1_555 yes
H(5A) C(5) H(5C) 111.21 1_555 1_555 1_555 yes
H(5B) C(5) H(5C) 109.85 1_555 1_555 1_555 yes
N(4) C(6) H(6A) 107.67 1_555 1_555 1_555 yes
N(4) C(6) H(6B) 110.71 1_555 1_555 1_555 yes
N(4) C(6) H(6C) 111.43 1_555 1_555 1_555 yes
H(6A) C(6) H(6B) 109.26 1_555 1_555 1_555 yes
H(6A) C(6) H(6C) 112.41 1_555 1_555 1_555 yes
H(6B) C(6) H(6C) 105.38 1_555 1_555 1_555 yes
N(1) H(1) N(3) 153.16 2_556 1_555 1_555 yes
N(1) H(3) N(4) 159.58 2_556 1_555 1_555 yes
N(2) H(4) N(4) 169.61 1_455 1_555 1_555 yes

loop_
_geom_bond_atom_site_label_1
_geom_bond_atom_site_label_2
_geom_bond_distance
_geom_bond_site_symmetry_1
_geom_bond_site_symmetry_2
_geom_bond_publ_flag
S(1) C(1) 1.6328(8) 1_555 1_555 yes
S(2) C(2) 1.6298(8) 1_555 1_555 yes
N(1) C(1) 1.1745(8) 1_555 1_555 yes
N(2) C(2) 1.1708(9) 1_555 1_555 yes
N(3) C(3) 1.4893(8) 1_555 1_555 yes
N(3) C(5) 1.4882(8) 1_555 1_555 yes
N(3) H(1) 1.0300 1_555 1_555 yes
N(3) H(2) 1.0300 1_555 1_555 yes
N(4) C(4) 1.4951(9) 1_555 1_555 yes
N(4) C(6) 1.4813(10) 1_555 1_555 yes
N(4) H(3) 1.0300 1_555 1_555 yes
N(4) H(4) 1.0300 1_555 1_555 yes
C(3) C(4) 1.5168(8) 1_555 1_555 yes
C(3) H(3A) 1.0590 1_555 1_555 yes
C(3) H(3B) 1.0590 1_555 1_555 yes
C(4) H(4A) 1.0590 1_555 1_555 yes
C(4) H(4B) 1.0590 1_555 1_555 yes
C(5) H(5A) 1.0590 1_555 1_555 yes
C(5) H(5B) 1.0590 1_555 1_555 yes
C(5) H(5C) 1.0590 1_555 1_555 yes
C(6) H(6A) 1.0590 1_555 1_555 yes
C(6) H(6B) 1.0590 1_555 1_555 yes
C(6) H(6C) 1.0590 1_555 1_555 yes

loop_
_geom_torsion_atom_site_label_1
_geom_torsion_atom_site_label_2
_geom_torsion_atom_site_label_3
_geom_torsion_atom_site_label_4
_geom_torsion
_geom_torsion_site_symmetry_1
_geom_torsion_site_symmetry_2
_geom_torsion_site_symmetry_3
_geom_torsion_site_symmetry_4
_geom_torsion_publ_flag
C(5) N(3) C(3) C(4) -173.22(7) 1_555 1_555 1_555 1_555 yes
C(5) N(3) C(3) H(3A) 60.57 1_555 1_555 1_555 1_555 yes
C(5) N(3) C(3) H(3B) -51.55 1_555 1_555 1_555 1_555 yes
C(3) N(3) C(5) H(5A) 175.54 1_555 1_555 1_555 1_555 yes
C(3) N(3) C(5) H(5B) -66.22 1_555 1_555 1_555 1_555 yes
C(3) N(3) C(5) H(5C) 53.28 1_555 1_555 1_555 1_555 yes
H(1) N(3) C(3) C(4) 68.67 1_555 1_555 1_555 1_555 yes
H(1) N(3) C(3) H(3A) -57.54 1_555 1_555 1_555 1_555 yes
H(1) N(3) C(3) H(3B) -169.66 1_555 1_555 1_555 1_555 yes
H(2) N(3) C(3) C(4) -52.46 1_555 1_555 1_555 1_555 yes
H(2) N(3) C(3) H(3A) -178.67 1_555 1_555 1_555 1_555 yes
H(2) N(3) C(3) H(3B) 69.22 1_555 1_555 1_555 1_555 yes
H(1) N(3) C(5) H(5A) -65.48 1_555 1_555 1_555 1_555 yes
H(1) N(3) C(5) H(5B) 52.76 1_555 1_555 1_555 1_555 yes
H(1) N(3) C(5) H(5C) 172.26 1_555 1_555 1_555 1_555 yes
H(2) N(3) C(5) H(5A) 52.91 1_555 1_555 1_555 1_555 yes
H(2) N(3) C(5) H(5B) 171.15 1_555 1_555 1_555 1_555 yes
H(2) N(3) C(5) H(5C) -69.35 1_555 1_555 1_555 1_555 yes
C(6) N(4) C(4) C(3) -65.83(6) 1_555 1_555 1_555 1_555 yes
C(6) N(4) C(4) H(4A) 59.05 1_555 1_555 1_555 1_555 yes
C(6) N(4) C(4) H(4B) 170.79 1_555 1_555 1_555 1_555 yes
C(4) N(4) C(6) H(6A) -51.77 1_555 1_555 1_555 1_555 yes
C(4) N(4) C(6) H(6B) 67.61 1_555 1_555 1_555 1_555 yes
C(4) N(4) C(6) H(6C) -175.46 1_555 1_555 1_555 1_555 yes
H(3) N(4) C(4) C(3) 60.39 1_555 1_555 1_555 1_555 yes
H(3) N(4) C(4) H(4A) -174.73 1_555 1_555 1_555 1_555 yes
H(3) N(4) C(4) H(4B) -62.99 1_555 1_555 1_555 1_555 yes
H(4) N(4) C(4) C(3) 175.12 1_555 1_555 1_555 1_555 yes
H(4) N(4) C(4) H(4A) -60.00 1_555 1_555 1_555 1_555 yes
H(4) N(4) C(4) H(4B) 51.74 1_555 1_555 1_555 1_555 yes
H(3) N(4) C(6) H(6A) -177.23 1_555 1_555 1_555 1_555 yes
H(3) N(4) C(6) H(6B) -57.86 1_555 1_555 1_555 1_555 yes
H(3) N(4) C(6) H(6C) 59.08 1_555 1_555 1_555 1_555 yes
H(4) N(4) C(6) H(6A) 68.91 1_555 1_555 1_555 1_555 yes
H(4) N(4) C(6) H(6B) -171.71 1_555 1_555 1_555 1_555 yes
H(4) N(4) C(6) H(6C) -54.78 1_555 1_555 1_555 1_555 yes
N(3) C(3) C(4) N(4) -77.58(6) 1_555 1_555 1_555 1_555 yes
N(3) C(3) C(4) H(4A) 157.75 1_555 1_555 1_555 1_555 yes
N(3) C(3) C(4) H(4B) 41.24 1_555 1_555 1_555 1_555 yes
H(3A) C(3) C(4) N(4) 42.61 1_555 1_555 1_555 1_555 yes
H(3A) C(3) C(4) H(4A) -82.05 1_555 1_555 1_555 1_555 yes
H(3A) C(3) C(4) H(4B) 161.43 1_555 1_555 1_555 1_555 yes
H(3B) C(3) C(4) N(4) 164.63 1_555 1_555 1_555 1_555 yes
H(3B) C(3) C(4) H(4A) 39.97 1_555 1_555 1_555 1_555 yes
H(3B) C(3) C(4) H(4B) -76.54 1_555 1_555 1_555 1_555 yes
N(1) H(1) N(3) C(3) -73.16 2_556 1_555 1_555 1_555 yes
N(1) H(1) N(3) C(5) 165.83 2_556 1_555 1_555 1_555 yes
N(1) H(1) N(3) H(2) 48.74 2_556 1_555 1_555 1_555 yes
N(3) H(1) N(1) H(3) 44.33 1_555 1_555 2_556 1_555 yes
H(2) H(1) N(1) H(3) 75.71 1_555 1_555 2_556 1_555 yes
N(1) H(3) N(4) C(4) -57.38 2_556 1_555 1_555 1_555 yes
N(1) H(3) N(4) C(6) 70.40 2_556 1_555 1_555 1_555 yes
N(4) H(3) N(1) H(1) 31.63 1_555 1_555 2_556 1_555 yes
N(1) H(3) N(4) H(4) -174.84 2_556 1_555 1_555 1_555 yes
N(1) H(3) H(4) N(4) 173.94 2_556 1_555 1_555 1_555 yes
H(4) H(3) N(1) H(1) -137.75 1_555 1_555 2_556 1_555 yes
N(2) H(4) N(4) C(4) 111.5 1_455 1_555 1_555 1_555 yes
N(2) H(4) N(4) C(6) -12.4 1_455 1_555 1_555 1_555 yes
N(2) H(4) N(4) H(3) -130.6 1_455 1_555 1_555 1_555 yes
N(2) H(4) H(3) N(4) 164.86 1_455 1_555 1_555 1_555 yes

loop_
_atom_site_anharm_gc_c_label
_atom_site_anharm_gc_c_111
_atom_site_anharm_gc_c_222
_atom_site_anharm_gc_c_333
_atom_site_anharm_gc_c_112
_atom_site_anharm_gc_c_122
_atom_site_anharm_gc_c_113
_atom_site_anharm_gc_c_133
_atom_site_anharm_gc_c_223
_atom_site_anharm_gc_c_233
_atom_site_anharm_gc_c_123
S(1) -0.000109 -0.00013 -0.000131 -0.000003 -0.000074 0.000046 -0.000069 -0.000134 -0.000053 0.000145
S(2) 0.000563 -0.001004 -0.000235 0.000012 0.000387 -0.000347 -0.000098 0.000225 -0.000045 -0.000063
